data_7064241
loop_
_publ_author_name
'Li, Yuntao'
'Wang, Xu'
'Li, Anqi'
'Zhao, Jixing'
'Li, Shi-Wu'
'Yang, Shengwen'
'Zhao, Zhifei'

_publ_section_title
;
 Copper-catalyzed propargylic substitution for the highly selective
 construction of multi-substituted 1,4-enynes
;
_journal_issue 10
_journal_name_full 'New Journal of Chemistry'
_journal_page_first 4543
_journal_page_last 4549
_journal_paper_doi 10.1039/D6NJ00029K
_journal_volume 50
_journal_year 2026
_chemical_formula_moiety 'C18 H16 Br N'
_chemical_formula_sum 'C18 H16 Br N'
_chemical_formula_weight 326.23
_space_group_crystal_system triclinic
_space_group_IT_number 2
_space_group_name_Hall '-P 1'
_space_group_name_H-M_alt 'P -1'
_atom_sites_solution_hydrogens geom
_atom_sites_solution_primary dual
_audit_creation_date 2025-10-09
_audit_creation_method
;
Olex2 1.3
(compiled 2020.11.12 svn.r5f609507 for OlexSys, GUI svn.r6408)
;
_audit_update_record
;
2025-12-01 deposited with the CCDC.	2026-02-05 downloaded from the CCDC.
;
_cell_angle_alpha 90.831(3)
_cell_angle_beta 95.528(3)
_cell_angle_gamma 95.559(3)
_cell_formula_units_Z 2
_cell_length_a 5.8713(5)
_cell_length_b 9.6203(9)
_cell_length_c 13.4415(12)
_cell_measurement_reflns_used 7745
_cell_measurement_temperature 173.0
_cell_measurement_theta_max 72.20
_cell_measurement_theta_min 4.62
_cell_volume 751.92(12)
_computing_cell_refinement 'SAINT V8.38A (Bruker, 2018)'
_computing_data_reduction 'SAINT V8.38A (Bruker, 2018)'
_computing_molecular_graphics 'Olex2 1.3 (Dolomanov et al., 2009)'
_computing_publication_material 'Olex2 1.3 (Dolomanov et al., 2009)'
_computing_structure_refinement 'SHELXL 2019/2 (Sheldrick, 2015)'
_computing_structure_solution 'SHELXT 2014/5 (Sheldrick, 2014)'
_diffrn_ambient_temperature 173.0
_diffrn_measured_fraction_theta_full 0.973
_diffrn_measured_fraction_theta_max 0.969
_diffrn_measurement_device_type 'Bruker APEX-II CCD'
_diffrn_measurement_method '\f and \w scans'
_diffrn_radiation_type CuK\a
_diffrn_radiation_wavelength 1.54178
_diffrn_reflns_av_R_equivalents 0.0364
_diffrn_reflns_av_unetI/netI 0.0361
_diffrn_reflns_Laue_measured_fraction_full 0.973
_diffrn_reflns_Laue_measured_fraction_max 0.969
_diffrn_reflns_limit_h_max 7
_diffrn_reflns_limit_h_min -7
_diffrn_reflns_limit_k_max 9
_diffrn_reflns_limit_k_min -11
_diffrn_reflns_limit_l_max 16
_diffrn_reflns_limit_l_min -16
_diffrn_reflns_number 8691
_diffrn_reflns_point_group_measured_fraction_full 0.973
_diffrn_reflns_point_group_measured_fraction_max 0.969
_diffrn_reflns_theta_full 67.679
_diffrn_reflns_theta_max 72.228
_diffrn_reflns_theta_min 4.619
_diffrn_source_current 1.1
_diffrn_source_power 0.055
_diffrn_source_voltage 50.0
_diffrn_standards_number 0
_exptl_absorpt_coefficient_mu 3.618
_exptl_absorpt_correction_T_max 0.7536
_exptl_absorpt_correction_T_min 0.4430
_exptl_absorpt_correction_type multi-scan
_exptl_absorpt_process_details
;
SADABS-2016/2 (Bruker,2016/2) was used for absorption correction.
wR2(int) was 0.1163 before and 0.0538 after correction.
The Ratio of minimum to maximum transmission is 0.5878.
The \l/2 correction factor is Not present.
;
_exptl_crystal_colour 'clear light colourless'
_exptl_crystal_colour_lustre clear
_exptl_crystal_colour_modifier light
_exptl_crystal_colour_primary colourless
_exptl_crystal_density_diffrn 1.441
_exptl_crystal_description block
_exptl_crystal_F_000 332
_exptl_crystal_size_max 0.25
_exptl_crystal_size_mid 0.23
_exptl_crystal_size_min 0.21
_refine_diff_density_max 0.447
_refine_diff_density_min -0.432
_refine_diff_density_rms 0.068
_refine_ls_extinction_method none
_refine_ls_goodness_of_fit_ref 1.117
_refine_ls_hydrogen_treatment constr
_refine_ls_matrix_type full
_refine_ls_number_parameters 182
_refine_ls_number_reflns 2884
_refine_ls_number_restraints 0
_refine_ls_restrained_S_all 1.117
_refine_ls_R_factor_all 0.0323
_refine_ls_R_factor_gt 0.0316
_refine_ls_shift/su_max 0.001
_refine_ls_shift/su_mean 0.000
_refine_ls_structure_factor_coef Fsqd
_refine_ls_weighting_details 'w=1/[\s^2^(Fo^2^)+(0.0410P)^2^+0.3598P] where P=(Fo^2^+2Fc^2^)/3'
_refine_ls_weighting_scheme calc
_refine_ls_wR_factor_gt 0.0846
_refine_ls_wR_factor_ref 0.0852
_reflns_Friedel_coverage 0.000
_reflns_number_gt 2811
_reflns_number_total 2884
_reflns_threshold_expression 'I > 2\s(I)'
_cod_data_source_file d6nj00029k2.cif
_cod_data_source_block 11
_cod_depositor_comments 'Adding full bibliography for 7064241.cif.'
_cod_database_code 7064241
_shelx_shelxl_version_number 2019/2
_shelx_space_group_comment
;
The symmetry employed for this shelxl refinement is uniquely defined
by the following loop, which should always be used as a source of
symmetry information in preference to the above space-group names.
They are only intended as comments.
;
_shelx_estimated_absorpt_t_max 0.517
_shelx_estimated_absorpt_t_min 0.465
_olex2_refinement_description
;
1. Fixed Uiso
 At 1.2 times of:
  All C(H) groups, All N(H) groups
 At 1.5 times of:
  All C(H,H,H) groups
2.a Ternary CH refined with riding coordinates:
 C10(H10)
2.b Aromatic/amide H refined with riding coordinates:
 N1(H1), C2(H2), C3(H3), C5(H5), C6(H6), C7(H7), C14(H14), C15(H15), C16(H16),
 C17(H17), C18(H18)
2.c Idealised Me refined as rotating group:
 C9(H9A,H9B,H9C)
2.d :
 C12(H12)
;
_olex2_submission_special_instructions 'No special instructions were received'

loop_
_space_group_symop_operation_xyz
'x, y, z'
'-x, -y, -z'

loop_
_atom_site_label
_atom_site_type_symbol
_atom_site_fract_x
_atom_site_fract_y
_atom_site_fract_z
_atom_site_U_iso_or_equiv
_atom_site_adp_type
_atom_site_occupancy
_atom_site_site_symmetry_order
_atom_site_calc_flag
_atom_site_refinement_flags_posn
_atom_site_refinement_flags_adp
_atom_site_refinement_flags_occupancy
_atom_site_disorder_assembly
_atom_site_disorder_group
Br1 Br 0.02332(4) -0.32615(2) 0.95445(2) 0.03971(12) Uani 1 1 d . . . . .
N1 N 0.5759(3) 0.49851(17) 0.68103(13) 0.0293(4) Uani 1 1 d . . . . .
H1 H 0.427342 0.472201 0.673243 0.035 Uiso 1 1 calc R U . . .
C1 C 0.4240(3) 0.04941(19) 0.80677(14) 0.0244(4) Uani 1 1 d . . . . .
C2 C 0.5026(3) -0.0838(2) 0.80766(15) 0.0268(4) Uani 1 1 d . . . . .
H2 H 0.639038 -0.097445 0.777697 0.032 Uiso 1 1 calc R U . . .
C3 C 0.3870(4) -0.1959(2) 0.85092(15) 0.0302(4) Uani 1 1 d . . . . .
H3 H 0.444243 -0.284917 0.851892 0.036 Uiso 1 1 calc R U . . .
C4 C 0.1853(3) -0.1754(2) 0.89292(14) 0.0290(4) Uani 1 1 d . . . . .
C5 C 0.0950(3) -0.0477(2) 0.88820(15) 0.0299(4) Uani 1 1 d . . . . .
H5 H -0.047196 -0.036536 0.914170 0.036 Uiso 1 1 calc R U . . .
C6 C 0.2134(3) 0.0635(2) 0.84540(15) 0.0283(4) Uani 1 1 d . . . . .
H6 H 0.151214 0.151010 0.842053 0.034 Uiso 1 1 calc R U . . .
C7 C 0.5625(3) 0.1647(2) 0.76384(14) 0.0256(4) Uani 1 1 d . . . . .
H7 H 0.651964 0.139485 0.712395 0.031 Uiso 1 1 calc R U . . .
C8 C 0.5781(3) 0.3012(2) 0.78842(13) 0.0248(4) Uani 1 1 d . . . . .
C9 C 0.4547(4) 0.3663(2) 0.86771(16) 0.0333(4) Uani 1 1 d . . . . .
H9A H 0.304514 0.389982 0.838266 0.050 Uiso 1 1 calc R U . . .
H9B H 0.546340 0.451274 0.894986 0.050 Uiso 1 1 calc R U . . .
H9C H 0.432992 0.299969 0.921444 0.050 Uiso 1 1 calc R U . . .
C10 C 0.7283(3) 0.40799(19) 0.73503(14) 0.0251(4) Uani 1 1 d . . . . .
H10 H 0.825907 0.467112 0.787704 0.030 Uiso 1 1 calc R U . . .
C11 C 0.8851(3) 0.3484(2) 0.67012(15) 0.0284(4) Uani 1 1 d . . . . .
C12 C 1.0131(4) 0.3066(2) 0.61595(18) 0.0387(5) Uani 1 1 d . . . . .
H12 H 1.115414 0.273102 0.572663 0.046 Uiso 1 1 calc R U . . .
C13 C 0.6558(3) 0.62454(19) 0.64142(14) 0.0240(4) Uani 1 1 d . . . . .
C14 C 0.5042(3) 0.6914(2) 0.57532(15) 0.0292(4) Uani 1 1 d . . . . .
H14 H 0.356300 0.646075 0.553840 0.035 Uiso 1 1 calc R U . . .
C15 C 0.5689(4) 0.8225(2) 0.54145(16) 0.0332(4) Uani 1 1 d . . . . .
H15 H 0.464096 0.866985 0.497243 0.040 Uiso 1 1 calc R U . . .
C16 C 0.7852(4) 0.8908(2) 0.57096(16) 0.0315(4) Uani 1 1 d . . . . .
H16 H 0.826987 0.982147 0.548684 0.038 Uiso 1 1 calc R U . . .
C17 C 0.9386(3) 0.8234(2) 0.63338(15) 0.0280(4) Uani 1 1 d . . . . .
H17 H 1.087765 0.868279 0.653014 0.034 Uiso 1 1 calc R U . . .
C18 C 0.8766(3) 0.6908(2) 0.66758(14) 0.0256(4) Uani 1 1 d . . . . .
H18 H 0.984891 0.644799 0.708970 0.031 Uiso 1 1 calc R U . . .

loop_
_atom_site_aniso_label
_atom_site_aniso_U_11
_atom_site_aniso_U_22
_atom_site_aniso_U_33
_atom_site_aniso_U_23
_atom_site_aniso_U_13
_atom_site_aniso_U_12
Br1 0.04382(17) 0.03731(17) 0.03579(16) 0.00545(10) 0.00851(10) -0.01253(10)
N1 0.0222(8) 0.0245(8) 0.0396(9) 0.0053(7) -0.0022(7) -0.0018(6)
C1 0.0239(9) 0.0232(9) 0.0254(8) -0.0029(7) 0.0013(7) -0.0002(7)
C2 0.0253(9) 0.0237(9) 0.0318(9) -0.0018(7) 0.0056(7) 0.0015(7)
C3 0.0313(10) 0.0235(9) 0.0356(10) 0.0014(8) 0.0030(8) 0.0023(7)
C4 0.0294(10) 0.0308(10) 0.0248(9) -0.0015(7) 0.0015(7) -0.0058(7)
C5 0.0252(9) 0.0332(10) 0.0305(9) -0.0059(8) 0.0050(7) -0.0023(7)
C6 0.0261(9) 0.0240(9) 0.0347(10) -0.0051(7) 0.0042(7) 0.0016(7)
C7 0.0249(9) 0.0247(9) 0.0273(9) -0.0006(7) 0.0036(7) 0.0015(7)
C8 0.0249(9) 0.0241(9) 0.0247(9) -0.0009(7) 0.0004(7) 0.0015(7)
C9 0.0387(11) 0.0267(10) 0.0352(10) -0.0061(8) 0.0111(8) 0.0005(8)
C10 0.0241(9) 0.0213(9) 0.0289(9) -0.0004(7) -0.0002(7) 0.0003(7)
C11 0.0282(9) 0.0248(9) 0.0306(9) 0.0011(7) -0.0005(7) -0.0022(7)
C12 0.0326(11) 0.0400(12) 0.0432(12) -0.0086(9) 0.0091(9) -0.0024(9)
C13 0.0253(9) 0.0213(9) 0.0258(9) -0.0019(7) 0.0044(7) 0.0025(7)
C14 0.0235(9) 0.0292(10) 0.0350(10) 0.0013(8) 0.0020(7) 0.0045(7)
C15 0.0331(10) 0.0310(10) 0.0373(11) 0.0066(8) 0.0050(8) 0.0106(8)
C16 0.0358(11) 0.0228(9) 0.0382(11) 0.0043(8) 0.0131(8) 0.0047(8)
C17 0.0261(9) 0.0266(9) 0.0316(9) -0.0030(7) 0.0079(7) -0.0013(7)
C18 0.0252(9) 0.0253(9) 0.0261(9) -0.0004(7) 0.0018(7) 0.0019(7)

loop_
_atom_type_symbol
_atom_type_description
_atom_type_scat_dispersion_real
_atom_type_scat_dispersion_imag
_atom_type_scat_source
C C 0.0181 0.0091 'International Tables Vol C Tables 4.2.6.8 and 6.1.1.4'
H H 0.0000 0.0000 'International Tables Vol C Tables 4.2.6.8 and 6.1.1.4'
Br Br -0.6763 1.2805 'International Tables Vol C Tables 4.2.6.8 and 6.1.1.4'
N N 0.0311 0.0180 'International Tables Vol C Tables 4.2.6.8 and 6.1.1.4'

loop_
_geom_angle_atom_site_label_1
_geom_angle_atom_site_label_2
_geom_angle_atom_site_label_3
_geom_angle
_geom_angle_site_symmetry_1
_geom_angle_site_symmetry_3
_geom_angle_publ_flag
C10 N1 H1 118.7 . . ?
C13 N1 H1 118.7 . . ?
C13 N1 C10 122.64(16) . . ?
C2 C1 C6 117.47(18) . . ?
C2 C1 C7 118.63(17) . . ?
C6 C1 C7 123.89(17) . . ?
C1 C2 H2 119.1 . . ?
C3 C2 C1 121.88(18) . . ?
C3 C2 H2 119.1 . . ?
C2 C3 H3 120.7 . . ?
C2 C3 C4 118.58(18) . . ?
C4 C3 H3 120.7 . . ?
C3 C4 Br1 119.87(16) . . ?
C5 C4 Br1 118.88(15) . . ?
C5 C4 C3 121.22(19) . . ?
C4 C5 H5 120.3 . . ?
C6 C5 C4 119.41(18) . . ?
C6 C5 H5 120.3 . . ?
C1 C6 H6 119.4 . . ?
C5 C6 C1 121.23(18) . . ?
C5 C6 H6 119.4 . . ?
C1 C7 H7 116.0 . . ?
C8 C7 C1 127.92(18) . . ?
C8 C7 H7 116.0 . . ?
C7 C8 C9 125.90(18) . . ?
C7 C8 C10 121.21(17) . . ?
C9 C8 C10 112.88(16) . . ?
C8 C9 H9A 109.5 . . ?
C8 C9 H9B 109.5 . . ?
C8 C9 H9C 109.5 . . ?
H9A C9 H9B 109.5 . . ?
H9A C9 H9C 109.5 . . ?
H9B C9 H9C 109.5 . . ?
N1 C10 C8 107.28(15) . . ?
N1 C10 H10 107.2 . . ?
N1 C10 C11 112.45(16) . . ?
C8 C10 H10 107.2 . . ?
C11 C10 C8 115.05(16) . . ?
C11 C10 H10 107.2 . . ?
C12 C11 C10 176.9(2) . . ?
C11 C12 H12 180.0 . . ?
N1 C13 C14 118.32(17) . . ?
N1 C13 C18 123.13(17) . . ?
C18 C13 C14 118.49(18) . . ?
C13 C14 H14 119.8 . . ?
C15 C14 C13 120.33(19) . . ?
C15 C14 H14 119.8 . . ?
C14 C15 H15 119.5 . . ?
C14 C15 C16 121.05(19) . . ?
C16 C15 H15 119.5 . . ?
C15 C16 H16 120.5 . . ?
C17 C16 C15 118.92(19) . . ?
C17 C16 H16 120.5 . . ?
C16 C17 H17 119.6 . . ?
C16 C17 C18 120.72(18) . . ?
C18 C17 H17 119.6 . . ?
C13 C18 H18 119.8 . . ?
C17 C18 C13 120.38(17) . . ?
C17 C18 H18 119.8 . . ?

loop_
_geom_bond_atom_site_label_1
_geom_bond_atom_site_label_2
_geom_bond_distance
_geom_bond_site_symmetry_2
_geom_bond_publ_flag
Br1 C4 1.900(2) . ?
N1 H1 0.8800 . ?
N1 C10 1.460(2) . ?
N1 C13 1.389(3) . ?
C1 C2 1.404(3) . ?
C1 C6 1.404(3) . ?
C1 C7 1.469(3) . ?
C2 H2 0.9500 . ?
C2 C3 1.383(3) . ?
C3 H3 0.9500 . ?
C3 C4 1.389(3) . ?
C4 C5 1.385(3) . ?
C5 H5 0.9500 . ?
C5 C6 1.381(3) . ?
C6 H6 0.9500 . ?
C7 H7 0.9500 . ?
C7 C8 1.342(3) . ?
C8 C9 1.507(3) . ?
C8 C10 1.522(3) . ?
C9 H9A 0.9800 . ?
C9 H9B 0.9800 . ?
C9 H9C 0.9800 . ?
C10 H10 1.0000 . ?
C10 C11 1.476(3) . ?
C11 C12 1.189(3) . ?
C12 H12 0.9500 . ?
C13 C14 1.404(3) . ?
C13 C18 1.398(3) . ?
C14 H14 0.9500 . ?
C14 C15 1.378(3) . ?
C15 H15 0.9500 . ?
C15 C16 1.391(3) . ?
C16 H16 0.9500 . ?
C16 C17 1.385(3) . ?
C17 H17 0.9500 . ?
C17 C18 1.389(3) . ?
C18 H18 0.9500 . ?

loop_
_geom_torsion_atom_site_label_1
_geom_torsion_atom_site_label_2
_geom_torsion_atom_site_label_3
_geom_torsion_atom_site_label_4
_geom_torsion
_geom_torsion_site_symmetry_1
_geom_torsion_site_symmetry_2
_geom_torsion_site_symmetry_3
_geom_torsion_site_symmetry_4
_geom_torsion_publ_flag
Br1 C4 C5 C6 178.75(14) . . . . ?
N1 C13 C14 C15 173.99(18) . . . . ?
N1 C13 C18 C17 -173.36(17) . . . . ?
C1 C2 C3 C4 1.2(3) . . . . ?
C1 C7 C8 C9 0.4(3) . . . . ?
C1 C7 C8 C10 -179.10(17) . . . . ?
C2 C1 C6 C5 3.8(3) . . . . ?
C2 C1 C7 C8 -150.8(2) . . . . ?
C2 C3 C4 Br1 -179.28(14) . . . . ?
C2 C3 C4 C5 2.8(3) . . . . ?
C3 C4 C5 C6 -3.3(3) . . . . ?
C4 C5 C6 C1 -0.1(3) . . . . ?
C6 C1 C2 C3 -4.4(3) . . . . ?
C6 C1 C7 C8 30.6(3) . . . . ?
C7 C1 C2 C3 176.98(17) . . . . ?
C7 C1 C6 C5 -177.59(18) . . . . ?
C7 C8 C10 N1 114.81(19) . . . . ?
C7 C8 C10 C11 -11.1(3) . . . . ?
C9 C8 C10 N1 -64.8(2) . . . . ?
C9 C8 C10 C11 169.28(17) . . . . ?
C10 N1 C13 C14 168.33(17) . . . . ?
C10 N1 C13 C18 -14.5(3) . . . . ?
C13 N1 C10 C8 166.15(16) . . . . ?
C13 N1 C10 C11 -66.4(2) . . . . ?
C13 C14 C15 C16 0.6(3) . . . . ?
C14 C13 C18 C17 3.8(3) . . . . ?
C14 C15 C16 C17 1.7(3) . . . . ?
C15 C16 C17 C18 -1.2(3) . . . . ?
C16 C17 C18 C13 -1.6(3) . . . . ?
C18 C13 C14 C15 -3.3(3) . . . . ?
